data_7157063
loop_
_publ_author_name
'Chen, Guojun'
'Li, Chenglong'
'Peng, Jianfeng'
'Yuan, Zeli'
'Liu, Peijun'
'Liu, Xiaozu'

_publ_section_title
;
 Silver-promoted decarboxylative radical addition/annulation of oxamic
 acids with gem-difluoroolefins: concise access to
 CF<sub>2</sub>-containing 3,4-dihydroquinolin-2-ones.
;
_journal_issue 37
_journal_name_full 'Organic &amp; biomolecular chemistry'
_journal_page_first 8527
_journal_page_last 8532
_journal_paper_doi 10.1039/c9ob01236b
_journal_volume 17
_journal_year 2019
_chemical_formula_moiety 'C17 H12 F2 N2 O'
_chemical_formula_sum 'C17 H12 F2 N2 O'
_chemical_formula_weight 298.29
_space_group_crystal_system monoclinic
_space_group_IT_number 14
_space_group_name_Hall '-P 2yn'
_space_group_name_H-M_alt 'P 1 21/n 1'
_symmetry_space_group_name_Hall '-P 2yn'
_symmetry_space_group_name_H-M 'P 1 21/n 1'
_atom_sites_solution_hydrogens geom
_atom_sites_solution_primary dual
_audit_creation_date 2018-05-31
_audit_creation_method
;
Olex2 1.2
(compiled 2018.05.29 svn.r3508 for OlexSys, GUI svn.r5506)
;
_audit_update_record
;
2019-04-24 deposited with the CCDC.    2019-09-05 downloaded from the CCDC.
;
_cell_angle_alpha 90
_cell_angle_beta 101.510(8)
_cell_angle_gamma 90
_cell_formula_units_Z 4
_cell_length_a 8.9400(7)
_cell_length_b 10.9431(8)
_cell_length_c 14.3252(12)
_cell_measurement_reflns_used 3187
_cell_measurement_temperature 100.01(10)
_cell_measurement_theta_max 28.7340
_cell_measurement_theta_min 2.9740
_cell_volume 1373.27(19)
_computing_cell_refinement 'CrysAlisPro 1.171.38.43f (Rigaku OD, 2015)'
_computing_data_collection 'CrysAlisPro 1.171.38.43f (Rigaku OD, 2015)'
_computing_data_reduction 'CrysAlisPro 1.171.38.43f (Rigaku OD, 2015)'
_computing_molecular_graphics 'Olex2 (Dolomanov et al., 2009)'
_computing_publication_material 'Olex2 (Dolomanov et al., 2009)'
_computing_structure_refinement 'ShelXL (Sheldrick, 2015)'
_computing_structure_solution 'ShelXT (Sheldrick, 2015)'
_diffrn_ambient_environment N~2~
_diffrn_ambient_temperature 100.01(10)
_diffrn_detector 'CCD plate'
_diffrn_detector_area_resol_mean 5.2684
_diffrn_detector_type AtlasS2
_diffrn_measured_fraction_theta_full 0.998
_diffrn_measured_fraction_theta_max 0.860
_diffrn_measurement_details
;
List of Runs (angles in degrees, time in seconds):

  # Type    Start    End  Width  t~exp~   \w     \q     \k     \f   Frames
#--------------------------------------------------------------------------
  1  \w    -80.00  13.00   1.00    2.00    --  -11.59 -57.00  60.00   93
  2  \w    -40.00  59.00   1.00    2.00    --  -11.59  57.00-150.00   99
  3  \w    -15.00  35.00   1.00    2.00    --   11.74  77.00 -30.00   50
;
_diffrn_measurement_device 'four-circle diffractometer'
_diffrn_measurement_device_type 'SuperNova, Dual, Cu at zero, AtlasS2'
_diffrn_measurement_method '\w scans'
_diffrn_orient_matrix_type 'CrysAlisPro convention (1999,Acta A55,543-557)'
_diffrn_orient_matrix_UB_11 0.0215168000
_diffrn_orient_matrix_UB_12 -0.0093857000
_diffrn_orient_matrix_UB_13 0.0498440000
_diffrn_orient_matrix_UB_21 -0.0729968000
_diffrn_orient_matrix_UB_22 -0.0247668000
_diffrn_orient_matrix_UB_23 0.0005662000
_diffrn_orient_matrix_UB_31 0.0271876000
_diffrn_orient_matrix_UB_32 -0.0593056000
_diffrn_orient_matrix_UB_33 -0.0081570000
_diffrn_radiation_monochromator mirror
_diffrn_radiation_probe x-ray
_diffrn_radiation_type MoK\a
_diffrn_radiation_wavelength 0.71073
_diffrn_reflns_av_R_equivalents 0.0362
_diffrn_reflns_av_unetI/netI 0.0467
_diffrn_reflns_Laue_measured_fraction_full 0.998
_diffrn_reflns_Laue_measured_fraction_max 0.860
_diffrn_reflns_limit_h_max 12
_diffrn_reflns_limit_h_min -12
_diffrn_reflns_limit_k_max 15
_diffrn_reflns_limit_k_min -12
_diffrn_reflns_limit_l_max 15
_diffrn_reflns_limit_l_min -18
_diffrn_reflns_number 8740
_diffrn_reflns_point_group_measured_fraction_full 0.998
_diffrn_reflns_point_group_measured_fraction_max 0.860
_diffrn_reflns_theta_full 25.242
_diffrn_reflns_theta_max 29.564
_diffrn_reflns_theta_min 2.360
_diffrn_source 'micro-focus sealed X-ray tube'
_diffrn_source_type 'SuperNova (Mo) X-ray Source'
_exptl_absorpt_coefficient_mu 0.110
_exptl_absorpt_correction_T_max 1.00000
_exptl_absorpt_correction_T_min 0.67368
_exptl_absorpt_correction_type multi-scan
_exptl_absorpt_process_details
;
CrysAlisPro 1.171.38.43f (Rigaku Oxford Diffraction, 2015)
Empirical absorption correction using spherical harmonics,
 implemented in SCALE3 ABSPACK scaling algorithm.
;
_exptl_crystal_colour colourless
_exptl_crystal_colour_primary colourless
_exptl_crystal_density_diffrn 1.443
_exptl_crystal_description block
_exptl_crystal_F_000 616
_exptl_crystal_size_max 0.13
_exptl_crystal_size_mid 0.12
_exptl_crystal_size_min 0.11
_refine_diff_density_max 0.278
_refine_diff_density_min -0.279
_refine_diff_density_rms 0.056
_refine_ls_extinction_method none
_refine_ls_goodness_of_fit_ref 1.046
_refine_ls_hydrogen_treatment constr
_refine_ls_matrix_type full
_refine_ls_number_parameters 200
_refine_ls_number_reflns 3304
_refine_ls_number_restraints 0
_refine_ls_restrained_S_all 1.046
_refine_ls_R_factor_all 0.0635
_refine_ls_R_factor_gt 0.0482
_refine_ls_shift/su_max 0.000
_refine_ls_shift/su_mean 0.000
_refine_ls_structure_factor_coef Fsqd
_refine_ls_weighting_details 'w=1/[\s^2^(Fo^2^)+(0.0411P)^2^+0.6218P] where P=(Fo^2^+2Fc^2^)/3'
_refine_ls_weighting_scheme calc
_refine_ls_wR_factor_gt 0.1061
_refine_ls_wR_factor_ref 0.1152
_reflns_Friedel_coverage 0.000
_reflns_number_gt 2615
_reflns_number_total 3304
_reflns_threshold_expression 'I > 2\s(I)'
_cod_data_source_file c9ob01236b2.cif
_cod_data_source_block c028
_cod_depositor_comments 'Adding full bibliography for 7157063.cif.'
_cod_database_code 7157063
_shelx_shelxl_version_number 2018/3
_shelx_space_group_comment
;
The symmetry employed for this shelxl refinement is uniquely defined
by the following loop, which should always be used as a source of
symmetry information in preference to the above space-group names.
They are only intended as comments.
;
_reflns_odcompleteness_completeness 99.19
_reflns_odcompleteness_iscentric 1
_reflns_odcompleteness_theta 26.32
_olex2_refinement_description
;
1. Fixed Uiso
 At 1.2 times of:
  All C(H) groups
 At 1.5 times of:
  All C(H,H,H) groups
2.a Ternary CH refined with riding coordinates:
 C1(H1)
2.b Aromatic/amide H refined with riding coordinates:
 C15(H15), C12(H12), C14(H14), C5(H5), C8(H8), C11(H11), C6(H6), C7(H7)
2.c Idealised Me refined as rotating group:
 C17(H17A,H17B,H17C)
;
_olex2_submission_special_instructions 'No special instructions were received'
_oxdiff_exptl_absorpt_empirical_details
;
Empirical correction (ABSPACK) includes:
- Absorption correction using spherical harmonics
- Frame scaling
- Detector area scaling
;
_oxdiff_exptl_absorpt_empirical_full_max 1.393
_oxdiff_exptl_absorpt_empirical_full_min 0.678

loop_
_space_group_symop_operation_xyz
'x, y, z'
'-x+1/2, y+1/2, -z+1/2'
'-x, -y, -z'
'x-1/2, -y-1/2, z-1/2'

loop_
_atom_site_label
_atom_site_type_symbol
_atom_site_fract_x
_atom_site_fract_y
_atom_site_fract_z
_atom_site_U_iso_or_equiv
_atom_site_adp_type
_atom_site_occupancy
_atom_site_site_symmetry_order
_atom_site_calc_flag
_atom_site_refinement_flags_posn
F2 F 0.10402(10) 0.23319(9) 0.68249(6) 0.0229(2) Uani 1 1 d .
F1 F 0.17706(10) 0.04895(9) 0.65624(7) 0.0238(2) Uani 1 1 d .
O1 O -0.10919(13) 0.05078(11) 0.56607(8) 0.0229(3) Uani 1 1 d .
N1 N -0.07271(15) 0.21949(12) 0.47906(9) 0.0195(3) Uani 1 1 d .
N2 N 0.92201(17) 0.34431(15) 0.86707(11) 0.0296(4) Uani 1 1 d .
C10 C 0.39638(18) 0.23363(14) 0.62901(11) 0.0183(3) Uani 1 1 d .
C13 C 0.66981(18) 0.28529(15) 0.75310(11) 0.0196(3) Uani 1 1 d .
C3 C -0.02928(18) 0.13478(15) 0.54828(11) 0.0188(3) Uani 1 1 d .
C9 C 0.18134(18) 0.31138(14) 0.49770(11) 0.0187(3) Uani 1 1 d .
C2 C 0.12867(19) 0.15533(14) 0.61123(11) 0.0191(3) Uani 1 1 d .
C1 C 0.24793(17) 0.20476(14) 0.56067(11) 0.0179(3) Uani 1 1 d .
H1 H 0.270268 0.140007 0.518216 0.021 Uiso 1 1 calc R
C15 C 0.52408(18) 0.16068(15) 0.63023(12) 0.0203(3) Uani 1 1 d .
H15 H 0.517754 0.094200 0.589184 0.024 Uiso 1 1 calc R
C12 C 0.54247(18) 0.35898(15) 0.75336(12) 0.0205(3) Uani 1 1 d .
H12 H 0.548622 0.424698 0.795119 0.025 Uiso 1 1 calc R
C4 C 0.02546(18) 0.31325(15) 0.45738(11) 0.0192(3) Uani 1 1 d .
C14 C 0.66044(18) 0.18600(15) 0.69187(12) 0.0215(4) Uani 1 1 d .
H14 H 0.745382 0.136781 0.692297 0.026 Uiso 1 1 calc R
C16 C 0.81153(19) 0.31635(16) 0.81639(12) 0.0221(4) Uani 1 1 d .
C5 C -0.0329(2) 0.40542(16) 0.39319(12) 0.0231(4) Uani 1 1 d .
H5 H -0.136436 0.406391 0.365890 0.028 Uiso 1 1 calc R
C8 C 0.27380(19) 0.40305(15) 0.47340(12) 0.0224(4) Uani 1 1 d .
H8 H 0.377518 0.402755 0.500178 0.027 Uiso 1 1 calc R
C11 C 0.40737(18) 0.33338(15) 0.69106(12) 0.0201(3) Uani 1 1 d .
H11 H 0.322675 0.382996 0.690308 0.024 Uiso 1 1 calc R
C6 C 0.0617(2) 0.49531(16) 0.36981(12) 0.0260(4) Uani 1 1 d .
H6 H 0.021621 0.556182 0.326708 0.031 Uiso 1 1 calc R
C7 C 0.2149(2) 0.49521(15) 0.41000(12) 0.0253(4) Uani 1 1 d .
H7 H 0.278420 0.556253 0.394845 0.030 Uiso 1 1 calc R
C17 C -0.23142(18) 0.21517(17) 0.42698(13) 0.0254(4) Uani 1 1 d .
H17A H -0.280900 0.144462 0.446464 0.038 Uiso 1 1 calc GR
H17B H -0.233310 0.210699 0.359823 0.038 Uiso 1 1 calc GR
H17C H -0.283960 0.287514 0.440540 0.038 Uiso 1 1 calc GR

loop_
_atom_site_aniso_label
_atom_site_aniso_U_11
_atom_site_aniso_U_22
_atom_site_aniso_U_33
_atom_site_aniso_U_23
_atom_site_aniso_U_13
_atom_site_aniso_U_12
F2 0.0256(5) 0.0282(5) 0.0161(5) -0.0033(4) 0.0070(4) 0.0001(4)
F1 0.0231(5) 0.0226(5) 0.0253(5) 0.0083(4) 0.0036(4) 0.0011(4)
O1 0.0210(6) 0.0249(6) 0.0237(6) 0.0011(5) 0.0066(5) -0.0027(5)
N1 0.0179(7) 0.0225(7) 0.0175(7) -0.0006(6) 0.0024(5) 0.0010(6)
N2 0.0238(8) 0.0360(9) 0.0281(8) 0.0037(7) 0.0030(7) -0.0033(7)
C10 0.0203(8) 0.0198(8) 0.0156(7) 0.0028(6) 0.0055(6) 0.0004(7)
C13 0.0191(8) 0.0247(8) 0.0158(8) 0.0037(6) 0.0055(6) -0.0029(7)
C3 0.0195(8) 0.0205(8) 0.0178(8) -0.0012(6) 0.0073(6) 0.0026(7)
C9 0.0231(8) 0.0195(8) 0.0143(7) -0.0012(6) 0.0056(7) 0.0009(7)
C2 0.0242(8) 0.0164(8) 0.0167(8) 0.0012(6) 0.0041(7) 0.0020(7)
C1 0.0190(8) 0.0191(8) 0.0161(8) 0.0001(6) 0.0047(6) 0.0009(6)
C15 0.0234(8) 0.0202(8) 0.0181(8) -0.0004(6) 0.0064(7) 0.0008(7)
C12 0.0235(8) 0.0207(8) 0.0186(8) -0.0004(6) 0.0076(7) -0.0019(7)
C4 0.0245(8) 0.0196(8) 0.0145(8) -0.0010(6) 0.0065(7) 0.0024(7)
C14 0.0209(8) 0.0239(8) 0.0211(8) 0.0035(7) 0.0075(7) 0.0040(7)
C16 0.0216(9) 0.0250(9) 0.0210(8) 0.0043(7) 0.0072(7) -0.0005(7)
C5 0.0267(9) 0.0249(9) 0.0177(8) 0.0000(7) 0.0042(7) 0.0078(7)
C8 0.0246(8) 0.0253(8) 0.0179(8) -0.0006(7) 0.0059(7) -0.0005(7)
C11 0.0181(8) 0.0222(8) 0.0208(8) 0.0011(7) 0.0057(7) 0.0022(7)
C6 0.0410(11) 0.0210(8) 0.0178(8) 0.0039(7) 0.0098(8) 0.0091(8)
C7 0.0371(10) 0.0209(8) 0.0206(8) 0.0009(7) 0.0122(8) -0.0015(8)
C17 0.0182(8) 0.0320(9) 0.0244(9) -0.0006(7) 0.0005(7) 0.0025(7)

loop_
_atom_type_symbol
_atom_type_description
_atom_type_scat_dispersion_real
_atom_type_scat_dispersion_imag
_atom_type_scat_source
C C 0.0033 0.0016 'International Tables Vol C Tables 4.2.6.8 and 6.1.1.4'
H H 0.0000 0.0000 'International Tables Vol C Tables 4.2.6.8 and 6.1.1.4'
F F 0.0171 0.0103 'International Tables Vol C Tables 4.2.6.8 and 6.1.1.4'
N N 0.0061 0.0033 'International Tables Vol C Tables 4.2.6.8 and 6.1.1.4'
O O 0.0106 0.0060 'International Tables Vol C Tables 4.2.6.8 and 6.1.1.4'

loop_
_geom_angle_atom_site_label_1
_geom_angle_atom_site_label_2
_geom_angle_atom_site_label_3
_geom_angle
C3 N1 C4 123.56(13)
C3 N1 C17 117.18(14)
C4 N1 C17 119.22(13)
C15 C10 C1 119.94(14)
C15 C10 C11 119.13(15)
C11 C10 C1 120.93(14)
C12 C13 C16 118.45(15)
C14 C13 C12 120.49(15)
C14 C13 C16 121.04(15)
O1 C3 N1 124.94(15)
O1 C3 C2 119.73(14)
N1 C3 C2 115.19(14)
C4 C9 C1 119.73(14)
C8 C9 C1 121.39(14)
C8 C9 C4 118.70(15)
F2 C2 C3 105.15(12)
F2 C2 C1 111.54(13)
F1 C2 F2 105.10(12)
F1 C2 C3 108.79(13)
F1 C2 C1 110.33(13)
C1 C2 C3 115.32(13)
C10 C1 C9 114.29(13)
C2 C1 C10 112.15(13)
C2 C1 C9 109.28(13)
C14 C15 C10 120.66(15)
C11 C12 C13 119.35(15)
C9 C4 N1 120.41(14)
C5 C4 N1 119.94(14)
C5 C4 C9 119.62(15)
C15 C14 C13 119.63(15)
N2 C16 C13 177.92(19)
C6 C5 C4 120.55(16)
C9 C8 C7 121.47(16)
C12 C11 C10 120.72(15)
C7 C6 C5 120.30(16)
C6 C7 C8 119.35(16)

loop_
_geom_bond_atom_site_label_1
_geom_bond_atom_site_label_2
_geom_bond_distance
F2 C2 1.3806(18)
F1 C2 1.3590(18)
O1 C3 1.2218(19)
N1 C3 1.356(2)
N1 C4 1.424(2)
N1 C17 1.466(2)
N2 C16 1.145(2)
C10 C1 1.517(2)
C10 C15 1.390(2)
C10 C11 1.399(2)
C13 C12 1.396(2)
C13 C14 1.389(2)
C13 C16 1.444(2)
C3 C2 1.533(2)
C9 C1 1.521(2)
C9 C4 1.398(2)
C9 C8 1.388(2)
C2 C1 1.504(2)
C15 C14 1.383(2)
C12 C11 1.380(2)
C4 C5 1.394(2)
C5 C6 1.381(2)
C8 C7 1.389(2)
C6 C7 1.376(3)
